data_7202899
loop_
_publ_author_name
'Ruiz, Blanca'
'Coe, Benjamin J.'
'Gianotti, Reto'
'Gramlich, Volker'
'Jazbinsek, Mojca'
'G\"unter, Peter'

_publ_section_title
;
 Polymorphism, crystal growth and characterization of an organic
 nonlinear optical material: DAPSH
;
_journal_issue 9
_journal_name_full CrystEngComm
_journal_page_first 772
_journal_paper_doi 10.1039/b704737a
_journal_volume 9
_journal_year 2007
_chemical_formula_sum 'C21 H21 F6 N2 P'
_chemical_formula_weight 446.37
_chemical_name_systematic
;
?
;
_space_group_IT_number 2
_symmetry_cell_setting triclinic
_symmetry_space_group_name_Hall '-P 1'
_symmetry_space_group_name_H-M 'P -1'
_atom_sites_solution_hydrogens geom
_atom_sites_solution_primary direct
_atom_sites_solution_secondary difmap
_audit_creation_method SHELXL-97
_cell_angle_alpha 66.761(9)
_cell_angle_beta 79.294(8)
_cell_angle_gamma 68.581(9)
_cell_formula_units_Z 2
_cell_length_a 9.6313(9)
_cell_length_b 10.9526(10)
_cell_length_c 11.6996(12)
_cell_measurement_reflns_used 12
_cell_measurement_temperature 295(2)
_cell_measurement_theta_max 11
_cell_measurement_theta_min 10
_cell_volume 1054.5(2)
_computing_cell_refinement 'SIEMENS SHELXTL Plus'
_computing_data_collection 'SIEMENS SHELXTL Plus'
_computing_data_reduction 'SIEMENS SHELXTL Plus'
_computing_molecular_graphics SHELXLTL-Plus
_computing_publication_material SHELXL-93
_computing_structure_refinement 'SHELXL-97 (Sheldrick, 1997)'
_computing_structure_solution 'SHELXS-97 (Sheldrick, 1990)'
_diffrn_ambient_temperature 295(2)
_diffrn_measured_fraction_theta_full 0.992
_diffrn_measured_fraction_theta_max 0.992
_diffrn_measurement_method ' \w scans'
_diffrn_radiation_monochromator graphite
_diffrn_radiation_source 'fine-focus sealed tube'
_diffrn_radiation_type MoK\a
_diffrn_radiation_wavelength 0.71073
_diffrn_reflns_av_R_equivalents 0.0310
_diffrn_reflns_av_sigmaI/netI 0.0345
_diffrn_reflns_limit_h_max 11
_diffrn_reflns_limit_h_min -11
_diffrn_reflns_limit_k_max 10
_diffrn_reflns_limit_k_min -13
_diffrn_reflns_limit_l_max 14
_diffrn_reflns_limit_l_min -14
_diffrn_reflns_number 8166
_diffrn_reflns_theta_full 26.05
_diffrn_reflns_theta_max 26.05
_diffrn_reflns_theta_min 4.73
_diffrn_standards_decay_% 0
_diffrn_standards_interval_count 120
_diffrn_standards_number 1
_exptl_absorpt_coefficient_mu 0.192
_exptl_absorpt_correction_T_max 0.99
_exptl_absorpt_correction_T_min 0.98
_exptl_absorpt_correction_type numerical
_exptl_absorpt_process_details SHELXPREP
_exptl_crystal_density_diffrn 1.406
_exptl_crystal_density_method 'not measured'
_exptl_crystal_F_000 460
_exptl_crystal_size_max 0.08
_exptl_crystal_size_mid 0.08
_exptl_crystal_size_min 0.06
_refine_diff_density_max 0.398
_refine_diff_density_min -0.387
_refine_diff_density_rms 0.059
_refine_ls_extinction_method none
_refine_ls_goodness_of_fit_ref 1.106
_refine_ls_hydrogen_treatment constr
_refine_ls_matrix_type full
_refine_ls_number_parameters 327
_refine_ls_number_reflns 4140
_refine_ls_number_restraints 36
_refine_ls_restrained_S_all 1.184
_refine_ls_R_factor_all 0.1080
_refine_ls_R_factor_gt 0.0861
_refine_ls_shift/su_max 0.011
_refine_ls_shift/su_mean 0.001
_refine_ls_structure_factor_coef Fsqd
_refine_ls_weighting_details 'calc w=1/[\s^2^(Fo^2^)+(0.2000P)^2^+0.0000P] where P=(Fo^2^+2Fc^2^)/3'
_refine_ls_weighting_scheme calc
_refine_ls_wR_factor_gt 0.2592
_refine_ls_wR_factor_ref 0.2887
_reflns_number_gt 2735
_reflns_number_total 4140
_reflns_threshold_expression >2sigma(I)
_cod_data_source_file B704737A.txt
_cod_data_source_block jh1b
_cod_depositor_comments
;
The following automatic conversions were performed:
'_symmetry_cell_setting' value 'Triclinic' changed to 'triclinic'
according to '/home/saulius/struct/CIF-dictionaries/cif_core.dic'
dictionary named 'cif_core.dic' version 2.4.1 from 2010-06-29.

Automatic conversion script
Id: cif_fix_enum 1527 2010-12-29 10:47:43Z saulius 
;
_cod_original_cell_volume 1054.46(18)
_cod_original_sg_symbol_H-M P-1
_cod_database_code 7202899

loop_
_symmetry_equiv_pos_as_xyz
'x, y, z'
'-x, -y, -z'

loop_
_atom_site_label
_atom_site_type_symbol
_atom_site_fract_x
_atom_site_fract_y
_atom_site_fract_z
_atom_site_U_iso_or_equiv
_atom_site_adp_type
_atom_site_occupancy
_atom_site_symmetry_multiplicity
_atom_site_calc_flag
_atom_site_refinement_flags
_atom_site_disorder_assembly
_atom_site_disorder_group
P P 0.23644(10) 0.66311(9) 0.67538(9) 0.0836(4) Uani 1 1 d D . .
N2 N 0.0708(2) 0.2688(2) 0.6260(2) 0.0632(6) Uani 1 1 d . . .
C10 C 0.3973(3) 0.1399(3) 0.3642(3) 0.0714(8) Uani 1 1 d . . .
H10A H 0.4539 0.1985 0.3198 0.086 Uiso 1 1 calc R . .
C9 C 0.4238(3) 0.0263(3) 0.3376(3) 0.0717(8) Uani 1 1 d . . .
H9A H 0.3702 -0.0334 0.3868 0.086 Uiso 1 1 calc R . .
C11 C 0.2878(3) 0.1804(3) 0.4563(2) 0.0650(7) Uani 1 1 d . . .
C15 C 0.2703(4) 0.3007(3) 0.4793(3) 0.0758(8) Uani 1 1 d . . .
H15A H 0.3332 0.3534 0.4368 0.091 Uiso 1 1 calc R . .
C6 C 0.5243(3) -0.0174(3) 0.2430(3) 0.0693(7) Uani 1 1 d . . .
C14 C 0.1648(3) 0.3428(3) 0.5614(3) 0.0732(8) Uani 1 1 d . . .
H14A H 0.1562 0.4240 0.5742 0.088 Uiso 1 1 calc R . .
C16 C -0.0487(3) 0.3188(3) 0.7093(3) 0.0675(7) Uani 1 1 d . . .
C12 C 0.1929(3) 0.1032(3) 0.5272(3) 0.0712(8) Uani 1 1 d . . .
H12A H 0.2019 0.0200 0.5180 0.085 Uiso 1 1 calc R . .
C5 C 0.5307(4) -0.1384(3) 0.2254(3) 0.0774(8) Uani 1 1 d . . .
H5A H 0.4730 -0.1919 0.2791 0.093 Uiso 1 1 calc R . .
C13 C 0.0887(4) 0.1488(3) 0.6086(3) 0.0737(8) Uani 1 1 d . . .
H13A H 0.0268 0.0960 0.6543 0.088 Uiso 1 1 calc R . .
C7 C 0.6174(4) 0.0567(3) 0.1610(3) 0.0768(8) Uani 1 1 d . . .
H7A H 0.6189 0.1371 0.1695 0.092 Uiso 1 1 calc R . .
C3 C 0.7070(3) -0.1053(3) 0.0507(3) 0.0741(8) Uani 1 1 d . . .
N1 N 0.7942(4) -0.1489(3) -0.0418(3) 0.0925(9) Uani 1 1 d . . .
C8 C 0.7055(4) 0.0137(4) 0.0692(3) 0.0819(9) Uani 1 1 d . . .
H8A H 0.7663 0.0650 0.0175 0.098 Uiso 1 1 calc R . .
C4 C 0.6172(4) -0.1820(3) 0.1337(3) 0.0776(8) Uani 1 1 d . . .
H4A H 0.6168 -0.2632 0.1259 0.093 Uiso 1 1 calc R . .
C17 C -0.1918(4) 0.3233(3) 0.6997(3) 0.0817(9) Uani 1 1 d . . .
H17A H -0.2119 0.2957 0.6406 0.098 Uiso 1 1 calc R . .
C21 C -0.0173(4) 0.3607(4) 0.7950(4) 0.0933(11) Uani 1 1 d . . .
H21A H 0.0789 0.3589 0.7992 0.112 Uiso 1 1 calc R . .
C2 C 0.7906(5) -0.2719(4) -0.0603(3) 0.0968(11) Uani 1 1 d . . .
H2A H 0.7097 -0.3016 -0.0100 0.145 Uiso 1 1 calc R . .
H2B H 0.8832 -0.3466 -0.0366 0.145 Uiso 1 1 calc R . .
H2C H 0.7764 -0.2485 -0.1464 0.145 Uiso 1 1 calc R . .
C18 C -0.3025(4) 0.3690(4) 0.7790(4) 0.0990(12) Uani 1 1 d . . .
H18A H -0.3993 0.3727 0.7739 0.119 Uiso 1 1 calc R . .
C19 C -0.2728(5) 0.4098(4) 0.8667(4) 0.1066(13) Uani 1 1 d . . .
H19A H -0.3491 0.4404 0.9206 0.128 Uiso 1 1 calc R . .
C20 C -0.1307(5) 0.4054(5) 0.8744(4) 0.1120(14) Uani 1 1 d . . .
H20A H -0.1109 0.4328 0.9338 0.134 Uiso 1 1 calc R . .
C1 C 0.8870(6) -0.0708(5) -0.1272(5) 0.138(2) Uani 1 1 d . . .
H1A H 0.8799 0.0064 -0.1042 0.207 Uiso 1 1 calc R . .
H1B H 0.8540 -0.0355 -0.2102 0.207 Uiso 1 1 calc R . .
H1C H 0.9888 -0.1312 -0.1241 0.207 Uiso 1 1 calc R . .
F1 F 0.3046(14) 0.7393(10) 0.5507(8) 0.177(6) Uani 0.50 1 d PD A 1
F2 F 0.3379(11) 0.5236(9) 0.6798(15) 0.233(8) Uani 0.50 1 d PD A 1
F6 F 0.1465(9) 0.6004(8) 0.7985(6) 0.119(2) Uani 0.50 1 d PD A 1
F4 F 0.1120(11) 0.8057(7) 0.6653(9) 0.150(3) Uani 0.50 1 d PD A 1
F5 F 0.1202(9) 0.6395(7) 0.6055(5) 0.116(2) Uani 0.50 1 d PD A 1
F3 F 0.3348(13) 0.6819(16) 0.7454(10) 0.220(7) Uani 0.50 1 d PD A 1
F1' F 0.222(2) 0.7675(14) 0.5412(9) 0.238(8) Uani 0.50 1 d PD A 2
F5' F 0.0860(10) 0.6676(17) 0.674(2) 0.323(10) Uani 0.50 1 d PD A 2
F3' F 0.3918(9) 0.6716(14) 0.6716(19) 0.236(8) Uani 0.50 1 d PD A 2
F2' F 0.3095(13) 0.5317(9) 0.6367(11) 0.196(7) Uani 0.50 1 d PD A 2
F4' F 0.1873(13) 0.7863(9) 0.7251(9) 0.149(3) Uani 0.50 1 d PD A 2
F6' F 0.253(2) 0.5568(10) 0.8026(8) 0.226(7) Uani 0.50 1 d PD A 2

loop_
_atom_site_aniso_label
_atom_site_aniso_U_11
_atom_site_aniso_U_22
_atom_site_aniso_U_33
_atom_site_aniso_U_23
_atom_site_aniso_U_13
_atom_site_aniso_U_12
P 0.0903(7) 0.0705(6) 0.0993(7) -0.0312(5) 0.0065(5) -0.0408(5)
N2 0.0748(14) 0.0496(12) 0.0632(12) -0.0151(10) -0.0047(10) -0.0228(10)
C10 0.0784(18) 0.0676(17) 0.0680(16) -0.0178(14) -0.0001(13) -0.0320(14)
C9 0.0792(18) 0.0666(17) 0.0664(16) -0.0178(14) -0.0034(13) -0.0271(14)
C11 0.0735(16) 0.0577(15) 0.0606(14) -0.0123(12) -0.0072(12) -0.0255(12)
C15 0.0801(18) 0.0651(17) 0.0868(19) -0.0235(15) 0.0052(14) -0.0372(14)
C6 0.0708(17) 0.0666(17) 0.0678(15) -0.0182(14) -0.0014(12) -0.0264(13)
C14 0.0772(18) 0.0540(15) 0.092(2) -0.0224(15) -0.0073(15) -0.0274(13)
C16 0.0782(17) 0.0503(14) 0.0693(16) -0.0144(13) -0.0057(13) -0.0221(12)
C12 0.093(2) 0.0552(15) 0.0691(16) -0.0216(13) 0.0034(14) -0.0323(14)
C5 0.0818(19) 0.0721(18) 0.0831(19) -0.0256(16) 0.0086(14) -0.0388(15)
C13 0.097(2) 0.0579(16) 0.0707(16) -0.0184(14) 0.0055(14) -0.0393(15)
C7 0.0846(19) 0.0610(16) 0.088(2) -0.0236(15) -0.0020(15) -0.0310(14)
C3 0.0752(18) 0.0619(17) 0.0703(16) -0.0158(14) -0.0011(13) -0.0154(13)
N1 0.107(2) 0.0697(17) 0.0818(17) -0.0232(14) 0.0210(15) -0.0235(14)
C8 0.0791(19) 0.0696(19) 0.086(2) -0.0175(16) 0.0157(15) -0.0327(15)
C4 0.0830(19) 0.0715(19) 0.0820(19) -0.0305(16) 0.0036(15) -0.0295(15)
C17 0.087(2) 0.073(2) 0.091(2) -0.0272(17) 0.0047(16) -0.0388(16)
C21 0.085(2) 0.094(2) 0.112(3) -0.060(2) -0.0128(19) -0.0132(17)
C2 0.118(3) 0.079(2) 0.081(2) -0.0304(18) 0.0025(18) -0.0193(19)
C18 0.086(2) 0.082(2) 0.131(3) -0.039(2) 0.017(2) -0.0403(19)
C19 0.108(3) 0.084(2) 0.122(3) -0.048(2) 0.027(2) -0.027(2)
C20 0.114(3) 0.115(3) 0.123(3) -0.075(3) -0.005(2) -0.020(2)
C1 0.163(4) 0.105(3) 0.128(4) -0.045(3) 0.074(3) -0.059(3)
F1 0.266(12) 0.150(7) 0.160(9) -0.087(7) 0.140(10) -0.154(9)
F2 0.155(7) 0.119(7) 0.38(2) -0.106(9) -0.060(10) 0.045(5)
F6 0.157(6) 0.113(5) 0.088(4) -0.022(4) 0.025(4) -0.075(5)
F4 0.182(8) 0.080(4) 0.172(8) -0.054(5) 0.036(6) -0.037(4)
F5 0.153(6) 0.105(4) 0.110(3) -0.029(3) -0.039(3) -0.057(4)
F3 0.191(11) 0.40(2) 0.208(9) -0.164(11) 0.008(8) -0.199(14)
F1' 0.42(2) 0.196(11) 0.138(8) -0.025(7) -0.078(11) -0.149(13)
F5' 0.141(8) 0.39(2) 0.53(3) -0.21(2) -0.084(13) -0.101(10)
F3' 0.104(5) 0.257(12) 0.43(3) -0.198(17) 0.056(9) -0.104(6)
F2' 0.312(17) 0.162(9) 0.212(9) -0.138(8) 0.085(9) -0.155(11)
F4' 0.179(9) 0.113(5) 0.168(8) -0.088(6) 0.055(6) -0.049(6)
F6' 0.41(2) 0.109(6) 0.111(6) 0.003(5) -0.041(11) -0.069(11)

loop_
_atom_type_symbol
_atom_type_description
_atom_type_scat_dispersion_real
_atom_type_scat_dispersion_imag
_atom_type_scat_source
C C 0.0033 0.0016 'International Tables Vol C Tables 4.2.6.8 and 6.1.1.4'
H H 0.0000 0.0000 'International Tables Vol C Tables 4.2.6.8 and 6.1.1.4'
N N 0.0061 0.0033 'International Tables Vol C Tables 4.2.6.8 and 6.1.1.4'
O O 0.0106 0.0060 'International Tables Vol C Tables 4.2.6.8 and 6.1.1.4'
P P 0.1023 0.0942 'International Tables Vol C Tables 4.2.6.8 and 6.1.1.4'
F F 0.0171 0.0103 'International Tables Vol C Tables 4.2.6.8 and 6.1.1.4'

loop_
_geom_angle_atom_site_label_1
_geom_angle_atom_site_label_2
_geom_angle_atom_site_label_3
_geom_angle
_geom_angle_site_symmetry_1
_geom_angle_site_symmetry_3
_geom_angle_publ_flag
F5' P F2 108.6(8) . . ?
F5' P F3 142.4(8) . . ?
F2 P F3 93.5(7) . . ?
F5' P F6' 91.6(8) . . ?
F2 P F6' 66.7(7) . . ?
F3 P F6' 69.3(8) . . ?
F5' P F3' 175.2(8) . . ?
F2 P F3' 75.7(7) . . ?
F3 P F3' 37.1(6) . . ?
F6' P F3' 92.0(8) . . ?
F5' P F1 115.9(9) . . ?
F2 P F1 93.5(6) . . ?
F3 P F1 91.7(5) . . ?
F6' P F1 150.7(8) . . ?
F3' P F1 61.2(7) . . ?
F5' P F1' 88.4(8) . . ?
F2 P F1' 110.7(8) . . ?
F3 P F1' 112.2(7) . . ?
F6' P F1' 177.3(6) . . ?
F3' P F1' 88.2(7) . . ?
F1 P F1' 28.5(8) . . ?
F5' P F2' 94.8(7) . . ?
F2 P F2' 21.8(8) . . ?
F3 P F2' 113.6(7) . . ?
F6' P F2' 83.1(5) . . ?
F3' P F2' 88.7(6) . . ?
F1 P F2' 84.6(5) . . ?
F1' P F2' 94.1(6) . . ?
F5' P F4 63.7(7) . . ?
F2 P F4 172.0(6) . . ?
F3 P F4 94.2(6) . . ?
F6' P F4 114.3(6) . . ?
F3' P F4 111.9(6) . . ?
F1 P F4 88.3(5) . . ?
F1' P F4 68.1(7) . . ?
F2' P F4 151.4(6) . . ?
F5' P F4' 93.4(7) . . ?
F2 P F4' 149.3(7) . . ?
F3 P F4' 57.0(6) . . ?
F6' P F4' 92.2(6) . . ?
F3' P F4' 83.3(5) . . ?
F1 P F4' 95.8(5) . . ?
F1' P F4' 90.5(6) . . ?
F2' P F4' 170.6(6) . . ?
F4 P F4' 37.8(4) . . ?
F5' P F6 58.2(8) . . ?
F2 P F6 92.8(6) . . ?
F3 P F6 91.7(5) . . ?
F6' P F6 36.5(6) . . ?
F3' P F6 124.3(8) . . ?
F1 P F6 172.6(5) . . ?
F1' P F6 144.4(7) . . ?
F2' P F6 100.0(5) . . ?
F4 P F6 84.8(4) . . ?
F4' P F6 80.6(5) . . ?
F5' P F5 34.4(7) . . ?
F2 P F5 87.2(6) . . ?
F3 P F5 176.4(5) . . ?
F6' P F5 107.8(6) . . ?
F3' P F5 146.3(7) . . ?
F1 P F5 91.8(5) . . ?
F1' P F5 70.8(6) . . ?
F2' P F5 67.7(4) . . ?
F4 P F5 85.0(5) . . ?
F4' P F5 121.6(5) . . ?
F6 P F5 84.7(4) . . ?
C13 N2 C14 118.3(2) . . ?
C13 N2 C16 120.7(2) . . ?
C14 N2 C16 121.1(2) . . ?
C9 C10 C11 125.4(3) . . ?
C10 C9 C6 128.9(3) . . ?
C15 C11 C12 115.9(3) . . ?
C15 C11 C10 121.1(3) . . ?
C12 C11 C10 122.9(3) . . ?
C14 C15 C11 121.9(3) . . ?
C5 C6 C7 115.5(3) . . ?
C5 C6 C9 120.2(3) . . ?
C7 C6 C9 124.3(3) . . ?
C15 C14 N2 121.1(3) . . ?
C21 C16 C17 121.6(3) . . ?
C21 C16 N2 119.4(3) . . ?
C17 C16 N2 119.0(3) . . ?
C13 C12 C11 120.4(3) . . ?
C4 C5 C6 123.4(3) . . ?
C12 C13 N2 122.3(3) . . ?
C8 C7 C6 121.7(3) . . ?
N1 C3 C8 122.4(3) . . ?
N1 C3 C4 120.6(3) . . ?
C8 C3 C4 117.0(3) . . ?
C3 N1 C1 121.0(3) . . ?
C3 N1 C2 121.0(3) . . ?
C1 N1 C2 118.0(3) . . ?
C7 C8 C3 121.9(3) . . ?
C5 C4 C3 120.4(3) . . ?
C18 C17 C16 118.5(3) . . ?
C16 C21 C20 118.8(4) . . ?
C17 C18 C19 120.8(4) . . ?
C20 C19 C18 120.0(4) . . ?
C19 C20 C21 120.4(4) . . ?

loop_
_geom_bond_atom_site_label_1
_geom_bond_atom_site_label_2
_geom_bond_distance
_geom_bond_site_symmetry_2
_geom_bond_publ_flag
P F5' 1.434(8) . ?
P F2 1.469(7) . ?
P F3 1.475(6) . ?
P F6' 1.476(8) . ?
P F3' 1.524(7) . ?
P F1 1.529(6) . ?
P F1' 1.530(10) . ?
P F2' 1.558(7) . ?
P F4 1.559(7) . ?
P F4' 1.560(7) . ?
P F6 1.577(6) . ?
P F5 1.645(5) . ?
N2 C13 1.353(4) . ?
N2 C14 1.359(4) . ?
N2 C16 1.455(4) . ?
C10 C9 1.324(4) . ?
C10 C11 1.444(4) . ?
C9 C6 1.439(4) . ?
C11 C15 1.391(4) . ?
C11 C12 1.403(4) . ?
C15 C14 1.346(4) . ?
C6 C5 1.398(4) . ?
C6 C7 1.407(4) . ?
C16 C21 1.373(5) . ?
C16 C17 1.385(4) . ?
C12 C13 1.348(4) . ?
C5 C4 1.362(4) . ?
C7 C8 1.365(4) . ?
C3 N1 1.372(4) . ?
C3 C8 1.397(5) . ?
C3 C4 1.404(4) . ?
N1 C1 1.443(5) . ?
N1 C2 1.460(5) . ?
C17 C18 1.363(5) . ?
C21 C20 1.374(5) . ?
C18 C19 1.378(6) . ?
C19 C20 1.370(6) . ?
